data_2212857
loop_
_publ_author_name
'Dao-Peng Zhang'
'Jian-Min Dou'
'Da-Cheng Li'
'Da-Qi Wang'

_publ_section_title
;Di-\m-chlorido-bis{[1,2-bis(diphenylphosphino)-1,2-dicarba-<i>closo</i>-dodecaborane-\k^2^<i>P</i>,<i>P</i>']silver(I)}
 dichloromethane disolvate
;
_journal_coeditor_code ER2021
_journal_issue 4
_journal_name_full 'Acta Crystallographica Section E'
_journal_page_first m1086
_journal_page_last m1088
_journal_paper_doi 10.1107/S1600536807007088
_journal_volume 63
_journal_year 2007
_chemical_formula_iupac '[Ag2 Cl2 (C26 H30 B10 P2)2] , 2C H2 Cl2'
_chemical_formula_moiety 'C52 H60 Ag2 B20 Cl2 P4 , 2C H2 Cl2'
_chemical_formula_sum 'C54 H64 Ag2 B20 Cl6 P4'
_chemical_formula_weight 1481.57
_chemical_name_systematic
;
Di-\m-chloro-bis{[1,2-bis(diphenylphosphino)-1,2-dicarba-closo-dodecaborane-
\k^2^P,P']silver(I)} dichloromethane disolvate
;
_space_group_IT_number 2
_symmetry_cell_setting triclinic
_symmetry_space_group_name_Hall '-P 1'
_symmetry_space_group_name_H-M 'P -1'
_atom_sites_solution_hydrogens geom
_atom_sites_solution_primary direct
_atom_sites_solution_secondary difmap
_audit_creation_method SHELXL97
_cell_angle_alpha 86.838(2)
_cell_angle_beta 82.515(2)
_cell_angle_gamma 86.999(2)
_cell_formula_units_Z 1
_cell_length_a 10.0887(14)
_cell_length_b 11.9737(16)
_cell_length_c 13.9695(19)
_cell_measurement_reflns_used 4742
_cell_measurement_temperature 298(2)
_cell_measurement_theta_max 28.315
_cell_measurement_theta_min 2.357
_cell_volume 1668.8(4)
_computing_cell_refinement 'SAINT (Bruker, 1997)'
_computing_data_collection 'SMART (Bruker, 1997)'
_computing_data_reduction SAINT
_computing_molecular_graphics 'SHELXTL (Sheldrick, 2000)'
_computing_publication_material SHELXTL
_computing_structure_refinement 'SHELXL97 (Sheldrick, 1997)'
_computing_structure_solution 'SHELXS97 (Sheldrick, 1997)'
_diffrn_ambient_temperature 298(2)
_diffrn_detector_area_resol_mean 10
_diffrn_measured_fraction_theta_full 0.989
_diffrn_measured_fraction_theta_max 0.989
_diffrn_measurement_device_type 'Bruker SMART CCD area-detector'
_diffrn_measurement_method '\f and \w'
_diffrn_radiation_monochromator graphite
_diffrn_radiation_source 'fine-focus sealed tube'
_diffrn_radiation_type MoK\a
_diffrn_radiation_wavelength 0.71073
_diffrn_reflns_av_R_equivalents 0.0166
_diffrn_reflns_av_sigmaI/netI 0.0345
_diffrn_reflns_limit_h_max 11
_diffrn_reflns_limit_h_min -11
_diffrn_reflns_limit_k_max 14
_diffrn_reflns_limit_k_min -12
_diffrn_reflns_limit_l_max 16
_diffrn_reflns_limit_l_min -16
_diffrn_reflns_number 8811
_diffrn_reflns_theta_full 25.01
_diffrn_reflns_theta_max 25.01
_diffrn_reflns_theta_min 2.04
_diffrn_standards_decay_% 0
_diffrn_standards_interval_count 0
_diffrn_standards_interval_time 0
_diffrn_standards_number 0
_exptl_absorpt_coefficient_mu 0.960
_exptl_absorpt_correction_T_max 0.7059
_exptl_absorpt_correction_T_min 0.6774
_exptl_absorpt_correction_type multi-scan
_exptl_absorpt_process_details '(SADABS; Sheldrick, 2002)'
_exptl_crystal_colour yellow
_exptl_crystal_density_diffrn 1.474
_exptl_crystal_density_method 'not measured'
_exptl_crystal_description block
_exptl_crystal_F_000 744
_exptl_crystal_size_max 0.44
_exptl_crystal_size_mid 0.41
_exptl_crystal_size_min 0.39
_refine_diff_density_max 0.944
_refine_diff_density_min -0.992
_refine_ls_extinction_method none
_refine_ls_goodness_of_fit_ref 1.025
_refine_ls_hydrogen_treatment constr
_refine_ls_matrix_type full
_refine_ls_number_parameters 388
_refine_ls_number_reflns 5805
_refine_ls_number_restraints 6
_refine_ls_restrained_S_all 1.541
_refine_ls_R_factor_all 0.0501
_refine_ls_R_factor_gt 0.0387
_refine_ls_shift/su_max 0.001
_refine_ls_shift/su_mean 0.000
_refine_ls_structure_factor_coef Fsqd
_refine_ls_weighting_details 'calc w = 1/[\s^2^(Fo^2^)+(0.0499P)^2^+2.3776P] where P=(Fo^2^+2Fc^2^)/3'
_refine_ls_weighting_scheme calc
_refine_ls_wR_factor_gt 0.0957
_refine_ls_wR_factor_ref 0.1048
_reflns_number_gt 4806
_reflns_number_total 5805
_reflns_threshold_expression I>2\s(I)
_cod_data_source_file er2021.cif
_cod_data_source_block I
_cod_depositor_comments
;
The following automatic conversions were performed:
'_symmetry_cell_setting' value 'Triclinic' changed to 'triclinic'
according to '/home/saulius/struct/CIF-dictionaries/cif_core.dic'
dictionary named 'cif_core.dic' version 2.4.1 from 2010-06-29.

Automatic conversion script
Id: cif_fix_enum 1527 2010-12-29 10:47:43Z saulius 

The following automatic conversions were performed:

'_symmetry_cell_setting' value 'Triclinic' changed to 'triclinic'
according to /home/saulius/struct/CIF-dictionaries/cif_core.dic
dictionary named 'cif_core.dic' version 2.4.1 from 2010-06-29.

Automatic conversion script
Id: cif_fix_values 1715 2011-07-08 13:25:40Z adriana 
;
_cod_database_code 2212857
_cod_database_fobs_code 2212857

loop_
_symmetry_equiv_pos_as_xyz
'x, y, z'
'-x, -y, -z'

loop_
_atom_site_type_symbol
_atom_site_label
_atom_site_fract_x
_atom_site_fract_y
_atom_site_fract_z
_atom_site_U_iso_or_equiv
_atom_site_adp_type
_atom_site_calc_flag
_atom_site_refinement_flags
_atom_site_occupancy
Ag Ag1 0.91439(4) 0.91837(4) 0.59863(3) 0.03758(17) Uani d . 1
B B3 0.7554(7) 0.7564(5) 0.8682(4) 0.0374(15) Uani d D 1
H H3 0.7848 0.8311 0.9012 0.045 Uiso calc R 1
B B4 0.5840(7) 0.7293(6) 0.8606(5) 0.0433(16) Uani d D 1
H H4 0.5008 0.7852 0.8907 0.052 Uiso calc R 1
B B5 0.5806(7) 0.6641(5) 0.7511(5) 0.0418(16) Uani d D 1
H H5 0.4952 0.6776 0.7095 0.050 Uiso calc R 1
B B6 0.7486(6) 0.6510(5) 0.6936(5) 0.0335(14) Uani d D 1
H H6 0.7736 0.6584 0.6145 0.040 Uiso calc R 1
B B7 0.8386(7) 0.5570(5) 0.7676(5) 0.0383(15) Uani d . 1
H H7 0.9212 0.5010 0.7368 0.046 Uiso calc R 1
B B8 0.8434(7) 0.6222(6) 0.8789(5) 0.0408(15) Uani d . 1
H H8 0.9282 0.6085 0.9209 0.049 Uiso calc R 1
B B9 0.6765(8) 0.6403(6) 0.9356(5) 0.0485(18) Uani d . 1
H H9 0.6540 0.6389 1.0149 0.058 Uiso calc R 1
B B10 0.5698(8) 0.5826(6) 0.8611(6) 0.0500(18) Uani d . 1
H H10 0.4773 0.5422 0.8921 0.060 Uiso calc R 1
B B11 0.6703(7) 0.5333(6) 0.7566(6) 0.0454(17) Uani d . 1
H H11 0.6436 0.4615 0.7183 0.055 Uiso calc R 1
B B12 0.7266(8) 0.5170(6) 0.8711(5) 0.0474(18) Uani d . 1
H H12 0.7355 0.4341 0.9083 0.057 Uiso calc R 1
Cl Cl1 0.97670(15) 0.88718(12) 0.41948(10) 0.0414(3) Uani d . 1
Cl Cl2 0.9484(5) 0.6894(4) 0.1409(3) 0.195(2) Uani d . 1
Cl Cl3 0.7171(4) 0.7547(4) 0.2619(3) 0.182(2) Uani d . 1
P P1 0.68612(13) 0.90023(11) 0.68644(10) 0.0295(3) Uani d . 1
P P2 1.00225(13) 0.77267(11) 0.71288(10) 0.0303(3) Uani d . 1
C C1 0.6946(5) 0.7619(4) 0.7613(4) 0.0313(12) Uani d D 1
C C2 0.8473(5) 0.6985(4) 0.7711(4) 0.0319(12) Uani d D 1
C C3 0.6376(5) 1.0126(4) 0.7689(4) 0.0332(12) Uani d . 1
C C4 0.7175(6) 1.1041(5) 0.7525(4) 0.0382(13) Uani d . 1
H H13 0.7938 1.1006 0.7074 0.046 Uiso calc R 1
C C5 0.6853(7) 1.2005(5) 0.8022(5) 0.0489(16) Uani d . 1
H H14 0.7392 1.2615 0.7894 0.059 Uiso calc R 1
C C6 0.5748(7) 1.2069(5) 0.8702(5) 0.0505(16) Uani d . 1
H H15 0.5531 1.2721 0.9032 0.061 Uiso calc R 1
C C7 0.4967(7) 1.1161(6) 0.8892(5) 0.0537(17) Uani d . 1
H H16 0.4230 1.1193 0.9366 0.064 Uiso calc R 1
C C8 0.5258(6) 1.0197(5) 0.8388(5) 0.0476(15) Uani d . 1
H H17 0.4706 0.9594 0.8516 0.057 Uiso calc R 1
C C9 0.5468(5) 0.8834(4) 0.6179(4) 0.0349(12) Uani d . 1
C C10 0.5765(7) 0.8321(6) 0.5313(5) 0.0505(16) Uani d . 1
H H18 0.6646 0.8104 0.5094 0.061 Uiso calc R 1
C C11 0.4755(8) 0.8128(7) 0.4766(5) 0.065(2) Uani d . 1
H H19 0.4955 0.7754 0.4195 0.078 Uiso calc R 1
C C12 0.3463(7) 0.8486(7) 0.5065(6) 0.063(2) Uani d . 1
H H20 0.2783 0.8354 0.4701 0.076 Uiso calc R 1
C C13 0.3182(7) 0.9041(6) 0.5902(6) 0.062(2) Uani d . 1
H H21 0.2311 0.9308 0.6092 0.074 Uiso calc R 1
C C14 0.4161(6) 0.9210(6) 0.6466(5) 0.0499(16) Uani d . 1
H H22 0.3949 0.9575 0.7040 0.060 Uiso calc R 1
C C15 1.0783(5) 0.8211(5) 0.8134(4) 0.0340(12) Uani d . 1
C C16 1.0784(6) 0.9361(5) 0.8194(4) 0.0414(14) Uani d . 1
H H23 1.0418 0.9827 0.7732 0.050 Uiso calc R 1
C C17 1.1329(7) 0.9828(6) 0.8937(5) 0.0559(17) Uani d . 1
H H24 1.1311 1.0601 0.8980 0.067 Uiso calc R 1
C C18 1.1892(7) 0.9138(7) 0.9609(5) 0.0588(18) Uani d . 1
H H25 1.2261 0.9446 1.0105 0.071 Uiso calc R 1
C C19 1.1912(7) 0.8009(6) 0.9550(5) 0.0581(18) Uani d . 1
H H26 1.2306 0.7549 1.0003 0.070 Uiso calc R 1
C C20 1.1360(6) 0.7539(6) 0.8833(5) 0.0481(15) Uani d . 1
H H27 1.1369 0.6764 0.8811 0.058 Uiso calc R 1
C C21 1.1106(5) 0.6634(5) 0.6530(4) 0.0370(13) Uani d . 1
C C22 1.2247(6) 0.6152(6) 0.6862(6) 0.0558(18) Uani d . 1
H H28 1.2464 0.6322 0.7463 0.067 Uiso calc R 1
C C23 1.3066(8) 0.5411(7) 0.6293(7) 0.077(3) Uani d . 1
H H29 1.3832 0.5088 0.6518 0.092 Uiso calc R 1
C C24 1.2771(8) 0.5151(7) 0.5416(7) 0.072(2) Uani d . 1
H H30 1.3326 0.4649 0.5047 0.086 Uiso calc R 1
C C25 1.1657(8) 0.5628(7) 0.5079(6) 0.069(2) Uani d . 1
H H31 1.1450 0.5448 0.4478 0.083 Uiso calc R 1
C C26 1.0832(7) 0.6379(6) 0.5622(5) 0.0511(16) Uani d . 1
H H32 1.0087 0.6715 0.5377 0.061 Uiso calc R 1
C C27 0.8764(11) 0.7004(9) 0.2541(7) 0.099(3) Uani d . 1
H H33 0.9290 0.7477 0.2873 0.119 Uiso calc R 1
H H34 0.8764 0.6269 0.2868 0.119 Uiso calc R 1

loop_
_atom_site_aniso_label
_atom_site_aniso_U_11
_atom_site_aniso_U_22
_atom_site_aniso_U_33
_atom_site_aniso_U_12
_atom_site_aniso_U_13
_atom_site_aniso_U_23
Ag1 0.0343(3) 0.0419(3) 0.0344(3) -0.00468(18) 0.00337(18) 0.00255(18)
B3 0.041(4) 0.037(3) 0.032(3) -0.002(3) 0.004(3) -0.003(3)
B4 0.038(4) 0.041(4) 0.046(4) -0.005(3) 0.011(3) 0.003(3)
B5 0.032(4) 0.035(3) 0.059(4) -0.008(3) -0.003(3) 0.000(3)
B6 0.035(3) 0.027(3) 0.040(3) -0.004(3) -0.004(3) -0.008(3)
B7 0.039(4) 0.030(3) 0.044(4) 0.001(3) -0.001(3) -0.001(3)
B8 0.045(4) 0.035(3) 0.040(4) 0.003(3) -0.001(3) 0.003(3)
B9 0.051(4) 0.046(4) 0.043(4) -0.005(3) 0.011(3) 0.010(3)
B10 0.041(4) 0.045(4) 0.060(5) -0.011(3) 0.007(3) 0.009(3)
B11 0.046(4) 0.033(4) 0.058(4) -0.011(3) -0.004(3) -0.002(3)
B12 0.052(4) 0.033(4) 0.054(4) -0.004(3) 0.002(3) 0.008(3)
Cl1 0.0468(8) 0.0442(8) 0.0324(7) -0.0127(6) 0.0026(6) -0.0037(6)
Cl2 0.198(4) 0.223(5) 0.128(3) 0.107(4) 0.045(3) 0.045(3)
Cl3 0.114(3) 0.219(5) 0.185(4) 0.069(3) 0.030(3) 0.059(3)
P1 0.0240(7) 0.0296(7) 0.0335(7) -0.0015(5) 0.0019(5) -0.0024(5)
P2 0.0257(7) 0.0327(7) 0.0322(7) -0.0016(5) -0.0022(6) -0.0016(6)
C1 0.028(3) 0.028(3) 0.036(3) -0.005(2) 0.005(2) -0.003(2)
C2 0.030(3) 0.032(3) 0.033(3) 0.000(2) 0.000(2) -0.002(2)
C3 0.032(3) 0.032(3) 0.034(3) 0.003(2) -0.001(2) -0.002(2)
C4 0.033(3) 0.039(3) 0.042(3) -0.003(2) -0.001(2) -0.004(2)
C5 0.050(4) 0.040(3) 0.056(4) -0.008(3) -0.002(3) -0.012(3)
C6 0.056(4) 0.043(4) 0.054(4) 0.006(3) -0.005(3) -0.018(3)
C7 0.051(4) 0.057(4) 0.048(4) 0.006(3) 0.013(3) -0.012(3)
C8 0.044(4) 0.040(3) 0.055(4) -0.007(3) 0.013(3) -0.005(3)
C9 0.029(3) 0.035(3) 0.041(3) -0.005(2) -0.004(2) 0.003(2)
C10 0.042(4) 0.065(4) 0.045(4) -0.006(3) -0.007(3) -0.005(3)
C11 0.070(5) 0.082(5) 0.046(4) -0.019(4) -0.020(4) 0.001(4)
C12 0.046(4) 0.083(5) 0.065(5) -0.025(4) -0.027(4) 0.026(4)
C13 0.031(4) 0.077(5) 0.075(5) -0.005(3) -0.009(3) 0.023(4)
C14 0.032(3) 0.055(4) 0.061(4) 0.000(3) -0.005(3) 0.005(3)
C15 0.027(3) 0.040(3) 0.035(3) -0.004(2) -0.004(2) -0.002(2)
C16 0.042(3) 0.045(3) 0.039(3) -0.004(3) -0.010(3) 0.000(3)
C17 0.066(5) 0.049(4) 0.056(4) -0.011(3) -0.010(3) -0.013(3)
C18 0.065(5) 0.075(5) 0.042(4) -0.017(4) -0.016(3) -0.007(3)
C19 0.056(4) 0.074(5) 0.048(4) -0.010(4) -0.022(3) 0.009(3)
C20 0.046(4) 0.050(4) 0.050(4) -0.007(3) -0.013(3) 0.004(3)
C21 0.029(3) 0.036(3) 0.046(3) -0.003(2) 0.000(2) -0.006(2)
C22 0.040(4) 0.057(4) 0.074(5) 0.007(3) -0.016(3) -0.022(4)
C23 0.044(4) 0.067(5) 0.123(8) 0.018(4) -0.021(5) -0.037(5)
C24 0.051(5) 0.067(5) 0.097(6) 0.004(4) 0.006(4) -0.044(5)
C25 0.066(5) 0.079(5) 0.062(5) 0.005(4) 0.001(4) -0.031(4)
C26 0.048(4) 0.059(4) 0.046(4) 0.007(3) -0.002(3) -0.013(3)
C27 0.109(8) 0.104(8) 0.090(7) 0.017(6) -0.036(6) -0.025(6)

loop_
_atom_type_symbol
_atom_type_description
_atom_type_scat_dispersion_real
_atom_type_scat_dispersion_imag
_atom_type_scat_source
C C 0.0033 0.0016 'International Tables Vol C Tables 4.2.6.8 and 6.1.1.4'
H H 0.0000 0.0000 'International Tables Vol C Tables 4.2.6.8 and 6.1.1.4'
B B 0.0013 0.0007 'International Tables Vol C Tables 4.2.6.8 and 6.1.1.4'
Ag Ag -0.8971 1.1015 'International Tables Vol C Tables 4.2.6.8 and 6.1.1.4'
P P 0.1023 0.0942 'International Tables Vol C Tables 4.2.6.8 and 6.1.1.4'
Cl Cl 0.1484 0.1585 'International Tables Vol C Tables 4.2.6.8 and 6.1.1.4'

loop_
_geom_angle_atom_site_label_1
_geom_angle_atom_site_label_2
_geom_angle_atom_site_label_3
_geom_angle_site_symmetry_3
_geom_angle
_geom_angle_publ_flag
P1 Ag1 P2 . 89.80(5) yes
P1 Ag1 Cl1 . 124.20(5) yes
P2 Ag1 Cl1 . 116.18(5) yes
P1 Ag1 Cl1 2_776 119.91(5) yes
P2 Ag1 Cl1 2_776 117.84(5) yes
Cl1 Ag1 Cl1 2_776 91.60(5) yes
C1 B3 C2 . 60.3(3) ?
C1 B3 B4 . 58.6(3) ?
C2 B3 B4 . 106.5(5) ?
C1 B3 B9 . 104.7(5) ?
C2 B3 B9 . 104.6(5) ?
B4 B3 B9 . 59.1(4) ?
C1 B3 B8 . 106.6(4) ?
C2 B3 B8 . 58.5(3) ?
B4 B3 B8 . 106.9(5) ?
B9 B3 B8 . 59.0(4) ?
C1 B3 H3 . 122.9 ?
C2 B3 H3 . 123.0 ?
B4 B3 H3 . 122.5 ?
B9 B3 H3 . 124.0 ?
B8 B3 H3 . 122.5 ?
C1 B4 B5 . 59.1(3) ?
C1 B4 B10 . 105.4(5) ?
B5 B4 B10 . 60.1(4) ?
C1 B4 B9 . 105.1(5) ?
B5 B4 B9 . 108.4(5) ?
B10 B4 B9 . 60.4(4) ?
C1 B4 B3 . 57.5(3) ?
B5 B4 B3 . 107.0(5) ?
B10 B4 B3 . 108.1(5) ?
B9 B4 B3 . 60.6(4) ?
C1 B4 H4 . 124.7 ?
B5 B4 H4 . 121.6 ?
B10 B4 H4 . 121.9 ?
B9 B4 H4 . 121.7 ?
B3 B4 H4 . 122.1 ?
C1 B5 B4 . 58.8(3) ?
C1 B5 B10 . 105.2(5) ?
B4 B5 B10 . 60.2(4) ?
C1 B5 B11 . 105.3(5) ?
B4 B5 B11 . 108.5(5) ?
B10 B5 B11 . 60.2(4) ?
C1 B5 B6 . 58.2(3) ?
B4 B5 B6 . 107.4(5) ?
B10 B5 B6 . 108.0(5) ?
B11 B5 B6 . 60.3(4) ?
C1 B5 H5 . 124.6 ?
B4 B5 H5 . 121.5 ?
B10 B5 H5 . 122.1 ?
B11 B5 H5 . 121.8 ?
B6 B5 H5 . 121.9 ?
C1 B6 C2 . 60.0(3) ?
C1 B6 B7 . 106.5(4) ?
C2 B6 B7 . 58.6(3) ?
C1 B6 B5 . 58.7(3) ?
C2 B6 B5 . 106.7(4) ?
B7 B6 B5 . 107.4(5) ?
C1 B6 B11 . 105.1(4) ?
C2 B6 B11 . 105.0(5) ?
B7 B6 B11 . 59.3(4) ?
B5 B6 B11 . 59.5(4) ?
C1 B6 H6 . 123.0 ?
C2 B6 H6 . 123.0 ?
B7 B6 H6 . 122.3 ?
B5 B6 H6 . 122.1 ?
B11 B6 H6 . 123.6 ?
C2 B7 B11 . 105.8(4) ?
C2 B7 B12 . 105.3(5) ?
B11 B7 B12 . 59.8(4) ?
C2 B7 B6 . 58.4(3) ?
B11 B7 B6 . 60.5(4) ?
B12 B7 B6 . 107.6(5) ?
C2 B7 B8 . 58.8(3) ?
B11 B7 B8 . 108.3(5) ?
B12 B7 B8 . 60.3(4) ?
B6 B7 B8 . 107.3(4) ?
C2 B7 H7 . 124.2 ?
B11 B7 H7 . 121.8 ?
B12 B7 H7 . 122.4 ?
B6 B7 H7 . 121.9 ?
B8 B7 H7 . 121.6 ?
C2 B8 B9 . 105.0(5) ?
C2 B8 B7 . 58.3(3) ?
B9 B8 B7 . 107.8(5) ?
C2 B8 B12 . 104.5(5) ?
B9 B8 B12 . 60.3(4) ?
B7 B8 B12 . 59.6(4) ?
C2 B8 B3 . 57.7(3) ?
B9 B8 B3 . 60.3(4) ?
B7 B8 B3 . 106.2(5) ?
B12 B8 B3 . 107.5(5) ?
C2 B8 H8 . 125.0 ?
B9 B8 H8 . 121.8 ?
B7 B8 H8 . 122.3 ?
B12 B8 H8 . 122.4 ?
B3 B8 H8 . 122.4 ?
B4 B9 B8 . 109.2(5) ?
B4 B9 B10 . 59.8(4) ?
B8 B9 B10 . 107.7(5) ?
B4 B9 B12 . 107.0(5) ?
B8 B9 B12 . 60.2(4) ?
B10 B9 B12 . 58.6(4) ?
B4 B9 B3 . 60.4(4) ?
B8 B9 B3 . 60.7(4) ?
B10 B9 B3 . 107.6(5) ?
B12 B9 B3 . 107.6(5) ?
B4 B9 H9 . 121.5 ?
B8 B9 H9 . 120.9 ?
B10 B9 H9 . 122.5 ?
B12 B9 H9 . 122.6 ?
B3 B9 H9 . 121.6 ?
B12 B10 B5 . 108.4(5) ?
B12 B10 B4 . 108.9(5) ?
B5 B10 B4 . 59.7(4) ?
B12 B10 B11 . 60.0(4) ?
B5 B10 B11 . 59.9(4) ?
B4 B10 B11 . 107.8(5) ?
B12 B10 B9 . 60.9(4) ?
B5 B10 B9 . 107.6(5) ?
B4 B10 B9 . 59.8(4) ?
B11 B10 B9 . 108.2(5) ?
B12 B10 H10 . 120.9 ?
B5 B10 H10 . 122.0 ?
B4 B10 H10 . 121.7 ?
B11 B10 H10 . 121.8 ?
B9 B10 H10 . 121.6 ?
B12 B11 B7 . 60.4(4) ?
B12 B11 B5 . 107.6(5) ?
B7 B11 B5 . 108.7(5) ?
B12 B11 B10 . 59.2(4) ?
B7 B11 B10 . 107.9(5) ?
B5 B11 B10 . 59.8(4) ?
B12 B11 B6 . 107.9(5) ?
B7 B11 B6 . 60.2(4) ?
B5 B11 B6 . 60.2(4) ?
B10 B11 B6 . 107.5(5) ?
B12 B11 H11 . 122.0 ?
B7 B11 H11 . 121.2 ?
B5 B11 H11 . 121.5 ?
B10 B11 H11 . 122.3 ?
B6 B11 H11 . 121.8 ?
B10 B12 B11 . 60.8(4) ?
B10 B12 B7 . 108.6(5) ?
B11 B12 B7 . 59.8(4) ?
B10 B12 B8 . 108.6(5) ?
B11 B12 B8 . 108.2(5) ?
B7 B12 B8 . 60.1(4) ?
B10 B12 B9 . 60.4(4) ?
B11 B12 B9 . 108.4(5) ?
B7 B12 B9 . 107.6(5) ?
B8 B12 B9 . 59.5(4) ?
B10 B12 H12 . 120.9 ?
B11 B12 H12 . 121.4 ?
B7 B12 H12 . 121.8 ?
B8 B12 H12 . 121.7 ?
B9 B12 H12 . 121.9 ?
Ag1 Cl1 Ag1 2_776 88.40(4) ?
C9 P1 C3 . 107.7(3) ?
C9 P1 C1 . 103.1(2) ?
C3 P1 C1 . 108.3(2) ?
C9 P1 Ag1 . 119.19(18) ?
C3 P1 Ag1 . 112.67(18) ?
C1 P1 Ag1 . 104.90(16) ?
C15 P2 C21 . 109.8(3) ?
C15 P2 C2 . 105.1(2) ?
C21 P2 C2 . 105.0(2) ?
C15 P2 Ag1 . 117.49(18) ?
C21 P2 Ag1 . 113.85(19) ?
C2 P2 Ag1 . 104.28(17) ?
B3 C1 B6 . 112.9(4) ?
B3 C1 C2 . 60.3(3) ?
B6 C1 C2 . 60.1(3) ?
B3 C1 B4 . 63.9(4) ?
B6 C1 B4 . 114.1(4) ?
C2 C1 B4 . 110.7(4) ?
B3 C1 B5 . 114.8(4) ?
B6 C1 B5 . 63.1(4) ?
C2 C1 B5 . 110.3(4) ?
B4 C1 B5 . 62.1(4) ?
B3 C1 P1 . 120.4(4) ?
B6 C1 P1 . 113.1(4) ?
C2 C1 P1 . 118.5(3) ?
B4 C1 P1 . 123.7(4) ?
B5 C1 P1 . 118.8(4) ?
B3 C2 C1 . 59.4(3) ?
B3 C2 B6 . 111.9(4) ?
C1 C2 B6 . 59.9(3) ?
B3 C2 B7 . 114.8(4) ?
C1 C2 B7 . 109.9(4) ?
B6 C2 B7 . 63.0(4) ?
B3 C2 B8 . 63.8(4) ?
C1 C2 B8 . 110.0(4) ?
B6 C2 B8 . 114.4(4) ?
B7 C2 B8 . 62.9(4) ?
B3 C2 P2 . 117.9(4) ?
C1 C2 P2 . 118.4(3) ?
B6 C2 P2 . 115.9(4) ?
B7 C2 P2 . 121.0(4) ?
B8 C2 P2 . 122.4(4) ?
C4 C3 C8 . 118.0(5) ?
C4 C3 P1 . 114.1(4) ?
C8 C3 P1 . 127.6(4) ?
C5 C4 C3 . 120.9(5) ?
C5 C4 H13 . 119.5 ?
C3 C4 H13 . 119.5 ?
C6 C5 C4 . 120.6(6) ?
C6 C5 H14 . 119.7 ?
C4 C5 H14 . 119.7 ?
C5 C6 C7 . 119.2(6) ?
C5 C6 H15 . 120.4 ?
C7 C6 H15 . 120.4 ?
C6 C7 C8 . 121.0(6) ?
C6 C7 H16 . 119.5 ?
C8 C7 H16 . 119.5 ?
C7 C8 C3 . 120.2(6) ?
C7 C8 H17 . 119.9 ?
C3 C8 H17 . 119.9 ?
C10 C9 C14 . 119.0(6) ?
C10 C9 P1 . 116.8(4) ?
C14 C9 P1 . 124.2(5) ?
C9 C10 C11 . 120.3(6) ?
C9 C10 H18 . 119.9 ?
C11 C10 H18 . 119.9 ?
C12 C11 C10 . 120.1(7) ?
C12 C11 H19 . 119.9 ?
C10 C11 H19 . 119.9 ?
C13 C12 C11 . 119.5(7) ?
C13 C12 H20 . 120.3 ?
C11 C12 H20 . 120.3 ?
C12 C13 C14 . 121.2(7) ?
C12 C13 H21 . 119.4 ?
C14 C13 H21 . 119.4 ?
C13 C14 C9 . 119.9(7) ?
C13 C14 H22 . 120.0 ?
C9 C14 H22 . 120.0 ?
C16 C15 C20 . 118.0(5) ?
C16 C15 P2 . 115.6(4) ?
C20 C15 P2 . 126.5(5) ?
C15 C16 C17 . 120.7(6) ?
C15 C16 H23 . 119.7 ?
C17 C16 H23 . 119.7 ?
C18 C17 C16 . 119.5(6) ?
C18 C17 H24 . 120.2 ?
C16 C17 H24 . 120.2 ?
C19 C18 C17 . 120.3(6) ?
C19 C18 H25 . 119.9 ?
C17 C18 H25 . 119.9 ?
C18 C19 C20 . 120.8(6) ?
C18 C19 H26 . 119.6 ?
C20 C19 H26 . 119.6 ?
C19 C20 C15 . 120.8(6) ?
C19 C20 H27 . 119.6 ?
C15 C20 H27 . 119.6 ?
C22 C21 C26 . 118.5(6) ?
C22 C21 P2 . 124.9(5) ?
C26 C21 P2 . 116.1(4) ?
C21 C22 C23 . 119.5(7) ?
C21 C22 H28 . 120.2 ?
C23 C22 H28 . 120.2 ?
C24 C23 C22 . 121.3(7) ?
C24 C23 H29 . 119.3 ?
C22 C23 H29 . 119.3 ?
C23 C24 C25 . 119.6(7) ?
C23 C24 H30 . 120.2 ?
C25 C24 H30 . 120.2 ?
C24 C25 C26 . 120.4(7) ?
C24 C25 H31 . 119.8 ?
C26 C25 H31 . 119.8 ?
C25 C26 C21 . 120.6(7) ?
C25 C26 H32 . 119.7 ?
C21 C26 H32 . 119.7 ?
Cl2 C27 Cl3 . 113.1(6) ?
Cl2 C27 H33 . 108.9 ?
Cl3 C27 H33 . 108.9 ?
Cl2 C27 H34 . 108.9 ?
Cl3 C27 H34 . 108.9 ?
H33 C27 H34 . 107.8 ?

loop_
_geom_bond_atom_site_label_1
_geom_bond_atom_site_label_2
_geom_bond_site_symmetry_2
_geom_bond_distance
_geom_bond_publ_flag
Ag1 P1 . 2.4784(14) yes
Ag1 P2 . 2.5052(14) yes
Ag1 Cl1 . 2.5428(14) yes
Ag1 Cl1 2_776 2.6120(15) ?
B3 C1 . 1.684(8) ?
B3 C2 . 1.700(8) ?
B3 B4 . 1.794(10) ?
B3 B9 . 1.797(9) ?
B3 B8 . 1.803(9) ?
B3 H3 . 1.1000 ?
B4 C1 . 1.704(8) ?
B4 B5 . 1.760(10) ?
B4 B10 . 1.770(10) ?
B4 B9 . 1.770(10) ?
B4 H4 . 1.1000 ?
B5 C1 . 1.708(8) ?
B5 B10 . 1.768(10) ?
B5 B11 . 1.770(10) ?
B5 B6 . 1.782(9) ?
B5 H5 . 1.1000 ?
B6 C1 . 1.698(7) ?
B6 C2 . 1.702(8) ?
B6 B7 . 1.780(9) ?
B6 B11 . 1.785(9) ?
B6 H6 . 1.1000 ?
B7 C2 . 1.705(8) ?
B7 B11 . 1.763(10) ?
B7 B12 . 1.775(10) ?
B7 B8 . 1.784(10) ?
B7 H7 . 1.1000 ?
B8 C2 . 1.714(8) ?
B8 B9 . 1.773(10) ?
B8 B12 . 1.786(10) ?
B8 H8 . 1.1000 ?
B9 B10 . 1.780(12) ?
B9 B12 . 1.788(11) ?
B9 H9 . 1.1000 ?
B10 B12 . 1.747(11) ?
B10 B11 . 1.776(11) ?
B10 H10 . 1.1000 ?
B11 B12 . 1.763(11) ?
B11 H11 . 1.1000 ?
B12 H12 . 1.1000 ?
Cl1 Ag1 2_776 2.6120(15) ?
Cl2 C27 . 1.662(11) ?
Cl3 C27 . 1.693(11) ?
P1 C9 . 1.825(6) ?
P1 C3 . 1.826(5) ?
P1 C1 . 1.914(5) yes
P2 C15 . 1.821(6) ?
P2 C21 . 1.827(6) ?
P2 C2 . 1.904(5) yes
C1 C2 . 1.700(7) yes
C3 C4 . 1.385(8) ?
C3 C8 . 1.395(8) ?
C4 C5 . 1.381(8) ?
C4 H13 . 0.9300 ?
C5 C6 . 1.369(9) ?
C5 H14 . 0.9300 ?
C6 C7 . 1.371(9) ?
C6 H15 . 0.9300 ?
C7 C8 . 1.383(9) ?
C7 H16 . 0.9300 ?
C8 H17 . 0.9300 ?
C9 C10 . 1.379(8) ?
C9 C14 . 1.386(8) ?
C10 C11 . 1.387(9) ?
C10 H18 . 0.9300 ?
C11 C12 . 1.370(11) ?
C11 H19 . 0.9300 ?
C12 C13 . 1.366(11) ?
C12 H20 . 0.9300 ?
C13 C14 . 1.371(10) ?
C13 H21 . 0.9300 ?
C14 H22 . 0.9300 ?
C15 C16 . 1.385(8) ?
C15 C20 . 1.397(8) ?
C16 C17 . 1.392(9) ?
C16 H23 . 0.9300 ?
C17 C18 . 1.374(10) ?
C17 H24 . 0.9300 ?
C18 C19 . 1.358(10) ?
C18 H25 . 0.9300 ?
C19 C20 . 1.367(9) ?
C19 H26 . 0.9300 ?
C20 H27 . 0.9300 ?
C21 C22 . 1.383(9) ?
C21 C26 . 1.386(9) ?
C22 C23 . 1.390(10) ?
C22 H28 . 0.9300 ?
C23 C24 . 1.353(11) ?
C23 H29 . 0.9300 ?
C24 C25 . 1.361(11) ?
C24 H30 . 0.9300 ?
C25 C26 . 1.382(9) ?
C25 H31 . 0.9300 ?
C26 H32 . 0.9300 ?
C27 H33 . 0.9700 ?
C27 H34 . 0.9700 ?

loop_
_geom_torsion_atom_site_label_1
_geom_torsion_atom_site_label_2
_geom_torsion_atom_site_label_3
_geom_torsion_atom_site_label_4
_geom_torsion
_geom_torsion_publ_flag
P1 C1 C2 P2 3.3(5) yes
